data_4073905
loop_
_publ_author_name
'Heng, Wendy Yuqing'
'Hu, Jian'
'Yip, John H. K.'

_publ_section_title
;
 Attaching Gold and Platinum to the Rim of Pyrene: A Synthetic and
 Spectroscopic Study
;
_journal_issue 27
_journal_name_full Organometallics
_journal_page_first 6760
_journal_paper_doi 10.1021/om700716p
_journal_volume 26
_journal_year 2007
_chemical_formula_sum 'C40 H68 Br3 P4 Pt2'
_chemical_formula_weight 1302.73
_chemical_name_systematic
; 
 ? 
;
_space_group_IT_number 14
_symmetry_cell_setting monoclinic
_symmetry_space_group_name_Hall '-P 2ybc'
_symmetry_space_group_name_H-M 'P 1 21/c 1'
_atom_sites_solution_hydrogens geom
_atom_sites_solution_primary direct
_atom_sites_solution_secondary difmap
_audit_creation_method SHELXL-97
_cell_angle_alpha 90.00
_cell_angle_beta 102.3620(10)
_cell_angle_gamma 90.00
_cell_formula_units_Z 2
_cell_length_a 9.0276(5)
_cell_length_b 14.8358(8)
_cell_length_c 17.3662(9)
_cell_measurement_reflns_used 4881
_cell_measurement_temperature 243(2)
_cell_measurement_theta_max 27.43
_cell_measurement_theta_min 2.31
_cell_volume 2272.0(2)
_computing_cell_refinement 'Bruker SMART'
_computing_data_collection 'Bruker SMART'
_computing_data_reduction 'Bruker SAINT'
_computing_molecular_graphics 'Bruker SHELXTL'
_computing_publication_material 'Bruker SHELXTL'
_computing_structure_refinement 'SHELXL-97 (Sheldrick, 1997)'
_computing_structure_solution 'SHELXS-97 (Sheldrick, 1990)'
_diffrn_ambient_temperature 243(2)
_diffrn_measured_fraction_theta_full 0.998
_diffrn_measured_fraction_theta_max 0.998
_diffrn_measurement_device_type 'CCD area detector'
_diffrn_measurement_method 'phi and omega scans'
_diffrn_radiation_monochromator graphite
_diffrn_radiation_source 'fine-focus sealed tube'
_diffrn_radiation_type MoK\a
_diffrn_radiation_wavelength 0.71073
_diffrn_reflns_av_R_equivalents 0.0343
_diffrn_reflns_av_sigmaI/netI 0.0400
_diffrn_reflns_limit_h_max 11
_diffrn_reflns_limit_h_min -11
_diffrn_reflns_limit_k_max 14
_diffrn_reflns_limit_k_min -19
_diffrn_reflns_limit_l_max 21
_diffrn_reflns_limit_l_min -22
_diffrn_reflns_number 15739
_diffrn_reflns_theta_full 27.48
_diffrn_reflns_theta_max 27.48
_diffrn_reflns_theta_min 1.82
_exptl_absorpt_coefficient_mu 8.956
_exptl_absorpt_correction_T_max 0.3670
_exptl_absorpt_correction_T_min 0.1507
_exptl_absorpt_correction_type 'Sadabs, (Sheldrick 2001)'
_exptl_crystal_colour YELLOW
_exptl_crystal_density_diffrn 1.904
_exptl_crystal_density_meas 0
_exptl_crystal_density_method 'not measured'
_exptl_crystal_description 'RECTANGULAR ROD'
_exptl_crystal_F_000 1258
_exptl_crystal_size_max 0.34
_exptl_crystal_size_mid 0.20
_exptl_crystal_size_min 0.14
_refine_diff_density_max 1.375
_refine_diff_density_min -0.896
_refine_diff_density_rms 0.126
_refine_ls_extinction_method none
_refine_ls_goodness_of_fit_ref 1.085
_refine_ls_hydrogen_treatment mixed
_refine_ls_matrix_type full
_refine_ls_number_parameters 232
_refine_ls_number_reflns 5205
_refine_ls_number_restraints 0
_refine_ls_restrained_S_all 1.085
_refine_ls_R_factor_all 0.0412
_refine_ls_R_factor_gt 0.0325
_refine_ls_shift/su_max 0.001
_refine_ls_shift/su_mean 0.000
_refine_ls_structure_factor_coef Fsqd
_refine_ls_weighting_details 'calc w=1/[\s^2^(Fo^2^)+(0.0218P)^2^+5.6998P] where P=(Fo^2^+2Fc^2^)/3'
_refine_ls_weighting_scheme calc
_refine_ls_wR_factor_gt 0.0727
_refine_ls_wR_factor_ref 0.0755
_reflns_number_gt 4453
_reflns_number_total 5205
_reflns_threshold_expression >2sigma(I)
_cod_data_source_file om700716p-file009.cif
_cod_data_source_block 6345
_cod_depositor_comments
;
The following automatic conversions were performed:

'_symmetry_cell_setting' value 'Monoclinic' changed to 'monoclinic'
according to /home/saulius/struct/CIF-dictionaries/cif_core.dic
dictionary named 'cif_core.dic' version 2.4.1 from 2010-06-29.

Automatic conversion script
Id: cif_fix_values 1715 2011-07-08 13:25:40Z adriana 
;
_cod_original_sg_symbol_H-M P2(1)/c
_cod_database_code 4073905

loop_
_symmetry_equiv_pos_as_xyz
'x, y, z'
'-x, y+1/2, -z+1/2'
'-x, -y, -z'
'x, -y-1/2, z-1/2'

loop_
_atom_site_label
_atom_site_type_symbol
_atom_site_fract_x
_atom_site_fract_y
_atom_site_fract_z
_atom_site_U_iso_or_equiv
_atom_site_adp_type
_atom_site_occupancy
_atom_site_symmetry_multiplicity
_atom_site_calc_flag
_atom_site_refinement_flags
_atom_site_disorder_assembly
_atom_site_disorder_group
Pt1 Pt 0.33820(2) 0.377624(13) 0.736446(11) 0.02785(7) Uani 1 1 d . . .
Br1 Br 0.56585(7) 0.36843(5) 0.84834(4) 0.05041(16) Uani 1 1 d . . .
Br2 Br -0.11051(13) 0.19484(7) 0.51182(7) 0.0405(3) Uani 0.50 1 d P A 1
P1 P 0.16814(16) 0.40507(10) 0.81538(8) 0.0341(3) Uani 1 1 d . . .
P1A P 0.49759(15) 0.33500(9) 0.65564(8) 0.0329(3) Uani 1 1 d . . .
C1 C 0.1627(6) 0.3834(3) 0.6411(3) 0.0299(10) Uani 1 1 d . . .
C2 C 0.0828(6) 0.3055(3) 0.6147(3) 0.0318(11) Uani 1 1 d . A .
H2 H 0.1021 0.2529 0.6455 0.038 Uiso 1 1 calc R . .
C3 C -0.0233(6) 0.3027(3) 0.5455(3) 0.0323(11) Uani 1 1 d . . .
H3 H -0.0724 0.2478 0.5298 0.039 Uiso 1 1 calc R A 1
C4 C -0.1713(5) 0.3788(3) 0.4246(3) 0.0303(10) Uani 1 1 d . . .
H4 H -0.2228 0.3252 0.4066 0.036 Uiso 1 1 calc R A .
C5 C -0.2026(6) 0.4544(3) 0.3814(3) 0.0328(11) Uani 1 1 d . . .
H5 H -0.2768 0.4520 0.3343 0.039 Uiso 1 1 calc R . .
C6 C 0.1275(5) 0.4617(3) 0.5959(3) 0.0274(10) Uani 1 1 d . . .
C8 C -0.0617(5) 0.3784(3) 0.4971(3) 0.0275(10) Uani 1 1 d . A .
C9 C 0.0160(5) 0.4603(3) 0.5239(3) 0.0242(9) Uani 1 1 d . . .
C10 C 0.0408(7) 0.3083(4) 0.8129(4) 0.0483(15) Uani 1 1 d . . .
H10A H -0.0302 0.3207 0.8471 0.058 Uiso 1 1 calc R . .
H10B H -0.0185 0.3005 0.7590 0.058 Uiso 1 1 calc R . .
C11 C 0.1252(8) 0.2218(5) 0.8394(5) 0.065(2) Uani 1 1 d . . .
H11A H 0.1985 0.2104 0.8071 0.097 Uiso 1 1 calc R . .
H11B H 0.0538 0.1722 0.8341 0.097 Uiso 1 1 calc R . .
H11C H 0.1775 0.2274 0.8942 0.097 Uiso 1 1 calc R . .
C12 C 0.2442(8) 0.4238(5) 0.9203(4) 0.0573(17) Uani 1 1 d . . .
H12A H 0.1614 0.4178 0.9484 0.069 Uiso 1 1 calc R . .
H12B H 0.3185 0.3765 0.9398 0.069 Uiso 1 1 calc R . .
C13 C 0.3184(12) 0.5135(7) 0.9400(6) 0.108(3) Uani 1 1 d . . .
H13A H 0.4176 0.5133 0.9269 0.162 Uiso 1 1 calc R . .
H13B H 0.3293 0.5253 0.9959 0.162 Uiso 1 1 calc R . .
H13C H 0.2563 0.5602 0.9099 0.162 Uiso 1 1 calc R . .
C14 C -0.0746(9) 0.5220(6) 0.8340(5) 0.075(2) Uani 1 1 d . . .
H14A H -0.1403 0.4705 0.8348 0.113 Uiso 1 1 calc R . .
H14B H -0.1349 0.5734 0.8112 0.113 Uiso 1 1 calc R . .
H14C H -0.0222 0.5364 0.8874 0.113 Uiso 1 1 calc R . .
C15 C 0.0406(7) 0.4999(4) 0.7847(4) 0.0483(15) Uani 1 1 d . . .
H15A H 0.1029 0.5537 0.7831 0.058 Uiso 1 1 calc R . .
H15B H -0.0149 0.4883 0.7306 0.058 Uiso 1 1 calc R . .
C16 C 0.6679(6) 0.4039(4) 0.6605(4) 0.0447(14) Uani 1 1 d . . .
H16A H 0.7235 0.4073 0.7155 0.054 Uiso 1 1 calc R . .
H16B H 0.7337 0.3741 0.6302 0.054 Uiso 1 1 calc R . .
C17 C 0.6347(8) 0.4979(4) 0.6294(4) 0.0612(18) Uani 1 1 d . . .
H17A H 0.5846 0.4953 0.5742 0.092 Uiso 1 1 calc R . .
H17B H 0.7288 0.5312 0.6351 0.092 Uiso 1 1 calc R . .
H17C H 0.5691 0.5279 0.6590 0.092 Uiso 1 1 calc R . .
C18 C 0.5789(7) 0.2237(4) 0.6827(4) 0.0546(17) Uani 1 1 d . . .
H18A H 0.6387 0.2055 0.6444 0.066 Uiso 1 1 calc R . .
H18B H 0.6479 0.2276 0.7345 0.066 Uiso 1 1 calc R . .
C19 C 0.4603(10) 0.1522(5) 0.6856(6) 0.082(3) Uani 1 1 d . . .
H19A H 0.4049 0.1678 0.7258 0.123 Uiso 1 1 calc R . .
H19B H 0.5096 0.0943 0.6981 0.123 Uiso 1 1 calc R . .
H19C H 0.3905 0.1486 0.6348 0.123 Uiso 1 1 calc R . .
C20 C 0.4130(6) 0.3270(4) 0.5509(3) 0.0428(13) Uani 1 1 d . . .
H20A H 0.3300 0.2832 0.5440 0.051 Uiso 1 1 calc R . .
H20B H 0.3684 0.3857 0.5332 0.051 Uiso 1 1 calc R . .
C21 C 0.5173(8) 0.3003(5) 0.4982(4) 0.064(2) Uani 1 1 d . . .
H21A H 0.6050 0.3397 0.5076 0.095 Uiso 1 1 calc R . .
H21B H 0.4641 0.3054 0.4435 0.095 Uiso 1 1 calc R . .
H21C H 0.5500 0.2385 0.5092 0.095 Uiso 1 1 calc R . .

loop_
_atom_site_aniso_label
_atom_site_aniso_U_11
_atom_site_aniso_U_22
_atom_site_aniso_U_33
_atom_site_aniso_U_23
_atom_site_aniso_U_13
_atom_site_aniso_U_12
Pt1 0.02755(10) 0.03348(11) 0.02110(10) 0.00539(8) 0.00207(7) 0.00323(8)
Br1 0.0419(3) 0.0704(4) 0.0340(3) 0.0106(3) -0.0028(2) 0.0024(3)
Br2 0.0460(6) 0.0293(5) 0.0420(6) 0.0027(4) -0.0002(5) -0.0062(4)
P1 0.0344(7) 0.0433(7) 0.0250(7) 0.0014(6) 0.0069(5) 0.0016(6)
P1A 0.0311(7) 0.0361(7) 0.0317(7) 0.0002(6) 0.0074(6) 0.0024(5)
C1 0.033(2) 0.039(3) 0.019(2) 0.002(2) 0.0075(19) 0.004(2)
C2 0.035(3) 0.034(3) 0.026(3) 0.010(2) 0.006(2) 0.008(2)
C3 0.034(3) 0.032(3) 0.031(3) -0.001(2) 0.007(2) 0.000(2)
C4 0.027(2) 0.039(3) 0.025(2) -0.002(2) 0.0034(19) 0.001(2)
C5 0.030(3) 0.044(3) 0.021(3) 0.004(2) -0.001(2) 0.000(2)
C6 0.028(2) 0.036(3) 0.018(2) 0.0029(19) 0.0040(19) 0.0030(19)
C8 0.026(2) 0.033(2) 0.024(2) 0.005(2) 0.0054(18) 0.0054(19)
C9 0.022(2) 0.032(2) 0.019(2) 0.0019(19) 0.0040(18) 0.0052(18)
C10 0.050(4) 0.053(4) 0.047(4) -0.002(3) 0.021(3) -0.008(3)
C11 0.070(5) 0.054(4) 0.076(5) 0.011(4) 0.025(4) -0.009(3)
C12 0.050(4) 0.084(5) 0.037(4) -0.003(3) 0.006(3) -0.002(3)
C13 0.100(8) 0.134(9) 0.084(7) -0.034(7) 0.007(6) -0.019(7)
C14 0.061(5) 0.081(5) 0.086(6) -0.023(5) 0.021(4) 0.015(4)
C15 0.039(3) 0.054(4) 0.054(4) -0.001(3) 0.014(3) 0.011(3)
C16 0.030(3) 0.061(4) 0.045(3) -0.006(3) 0.013(2) -0.009(3)
C17 0.057(4) 0.054(4) 0.071(5) 0.006(4) 0.008(4) -0.014(3)
C18 0.054(4) 0.044(3) 0.068(5) 0.006(3) 0.019(3) 0.016(3)
C19 0.094(6) 0.038(4) 0.122(8) 0.006(4) 0.043(6) -0.004(4)
C20 0.041(3) 0.055(4) 0.034(3) -0.010(3) 0.011(2) -0.007(3)
C21 0.054(4) 0.092(5) 0.050(4) -0.027(4) 0.023(3) -0.011(4)

loop_
_atom_type_symbol
_atom_type_description
_atom_type_scat_dispersion_real
_atom_type_scat_dispersion_imag
_atom_type_scat_source
C C 0.0033 0.0016 'International Tables Vol C Tables 4.2.6.8 and 6.1.1.4'
H H 0.0000 0.0000 'International Tables Vol C Tables 4.2.6.8 and 6.1.1.4'
P P 0.1023 0.0942 'International Tables Vol C Tables 4.2.6.8 and 6.1.1.4'
Br Br -0.2901 2.4595 'International Tables Vol C Tables 4.2.6.8 and 6.1.1.4'
Pt Pt -1.7033 8.3905 'International Tables Vol C Tables 4.2.6.8 and 6.1.1.4'

loop_
_geom_angle_atom_site_label_1
_geom_angle_atom_site_label_2
_geom_angle_atom_site_label_3
_geom_angle
_geom_angle_site_symmetry_3
C1 Pt1 P1 88.57(13) .
C1 Pt1 P1A 89.70(13) .
P1 Pt1 P1A 173.92(5) .
C1 Pt1 Br1 176.36(13) .
P1 Pt1 Br1 95.07(4) .
P1A Pt1 Br1 86.68(4) .
C15 P1 C12 104.7(3) .
C15 P1 C10 104.1(3) .
C12 P1 C10 104.0(3) .
C15 P1 Pt1 115.0(2) .
C12 P1 Pt1 117.7(2) .
C10 P1 Pt1 110.0(2) .
C20 P1A C18 105.0(3) .
C20 P1A C16 104.5(3) .
C18 P1A C16 101.8(3) .
C20 P1A Pt1 116.34(19) .
C18 P1A Pt1 111.1(2) .
C16 P1A Pt1 116.5(2) .
C2 C1 C6 117.8(4) .
C2 C1 Pt1 119.5(3) .
C6 C1 Pt1 122.4(4) .
C3 C2 C1 122.1(4) .
C2 C3 C8 122.7(5) .
C2 C3 Br2 118.8(4) .
C8 C3 Br2 118.4(4) .
C5 C4 C8 121.3(5) .
C4 C5 C6 122.7(4) 3_566
C1 C6 C9 120.8(4) .
C1 C6 C5 121.9(4) 3_566
C9 C6 C5 117.2(4) 3_566
C3 C8 C4 124.7(5) .
C3 C8 C9 116.3(4) .
C4 C8 C9 118.9(4) .
C6 C9 C8 120.2(4) .
C6 C9 C9 120.8(5) 3_566
C8 C9 C9 119.0(5) 3_566
C11 C10 P1 112.6(5) .
C13 C12 P1 114.7(6) .
C14 C15 P1 117.9(5) .
C17 C16 P1A 113.6(4) .
C19 C18 P1A 113.2(5) .
C21 C20 P1A 116.3(5) .

loop_
_geom_bond_atom_site_label_1
_geom_bond_atom_site_label_2
_geom_bond_distance
_geom_bond_site_symmetry_2
Pt1 C1 2.034(5) .
Pt1 P1 2.3027(14) .
Pt1 P1A 2.3031(13) .
Pt1 Br1 2.5117(6) .
Br2 C3 1.824(5) .
P1 C15 1.824(6) .
P1 C12 1.826(6) .
P1 C10 1.834(6) .
P1A C20 1.819(6) .
P1A C18 1.827(6) .
P1A C16 1.833(5) .
C1 C2 1.387(7) .
C1 C6 1.400(7) .
C2 C3 1.368(7) .
C3 C8 1.401(7) .
C4 C5 1.345(7) .
C4 C8 1.425(7) .
C5 C6 1.433(7) 3_566
C6 C9 1.426(6) .
C6 C5 1.433(7) 3_566
C8 C9 1.431(6) .
C9 C9 1.435(9) 3_566
C10 C11 1.513(9) .
C12 C13 1.496(11) .
C14 C15 1.518(9) .
C16 C17 1.502(9) .
C18 C19 1.516(9) .
C20 C21 1.501(8) .
